data_7236756
loop_
_publ_author_name
'Cho, Yang-Jin'
'Kim, So-Yoen'
'Kim, Jin-Hyoung'
'Crandell, Douglas W.'
'Baik, Mu-Hyun'
'Lee, Jiwon'
'Kim, Chul Hoon'
'Son, Ho-Jin'
'Han, Won-Sik'
'Kang, Sang Ook'

_publ_section_title
;
 Important role of ancillary ligand in the emission behaviours of
 blue-emitting heteroleptic Ir(iii) complexes
;
_journal_issue 18
_journal_name_full 'Journal of Materials Chemistry C'
_journal_page_first 4480
_journal_paper_doi 10.1039/C7TC00844A
_journal_volume 5
_journal_year 2017
_chemical_formula_moiety 'C38 H26 B F10 Ir N10'
_chemical_formula_sum 'C38 H26 B F10 Ir N10'
_chemical_formula_weight 1015.70
_chemical_name_common k161103
_chemical_name_systematic Ir(dfCF3)2bor
_space_group_crystal_system triclinic
_space_group_IT_number 2
_space_group_name_Hall '-P 1'
_space_group_name_H-M_alt 'P -1'
_atom_sites_solution_hydrogens geom
_atom_sites_solution_primary direct
_audit_creation_method SHELXL-2014/7
_audit_update_record
;
2017-01-03 deposited with the CCDC.
2017-04-10 downloaded from the CCDC.
;
_cell_angle_alpha 107.895(6)
_cell_angle_beta 96.247(7)
_cell_angle_gamma 107.337(6)
_cell_formula_units_Z 2
_cell_length_a 10.044(4)
_cell_length_b 13.686(5)
_cell_length_c 17.345(7)
_cell_measurement_reflns_used 8262
_cell_measurement_temperature 293(2)
_cell_measurement_theta_max 28.270
_cell_measurement_theta_min 2.265
_cell_volume 2112.5(14)
_computing_cell_refinement 'SMART (Bruker, 1999)'
_computing_data_collection 'SMART (Bruker, 1999)'
_computing_data_reduction 'SAINT-Plus (Bruker, 1999)'
_computing_molecular_graphics 'Ortep-3 for Windows (Farrugia, 1997)'
_computing_publication_material 'SHELXL-2014/7 (Sheldrick, 2014)'
_computing_structure_refinement 'SHELXL-2014/7 (Sheldrick, 2014)'
_computing_structure_solution 'SHELXL-2014/7 (Sheldrick, 2014)'
_diffrn_ambient_temperature 293(2)
_diffrn_measured_fraction_theta_full 0.601
_diffrn_measured_fraction_theta_max 0.656
_diffrn_measurement_device_type 'Bruker SMART 1000 CCD diffractometer'
_diffrn_measurement_method \w-scans
_diffrn_radiation_type MoK\a
_diffrn_radiation_wavelength 0.71073
_diffrn_reflns_av_R_equivalents 0.0489
_diffrn_reflns_av_unetI/netI 0.0629
_diffrn_reflns_Laue_measured_fraction_full 0.601
_diffrn_reflns_Laue_measured_fraction_max 0.656
_diffrn_reflns_limit_h_max 13
_diffrn_reflns_limit_h_min -13
_diffrn_reflns_limit_k_max 18
_diffrn_reflns_limit_k_min -18
_diffrn_reflns_limit_l_max 23
_diffrn_reflns_limit_l_min -23
_diffrn_reflns_number 17375
_diffrn_reflns_point_group_measured_fraction_full 0.601
_diffrn_reflns_point_group_measured_fraction_max 0.656
_diffrn_reflns_theta_full 25.242
_diffrn_reflns_theta_max 28.373
_diffrn_reflns_theta_min 1.265
_exptl_absorpt_coefficient_mu 3.245
_exptl_absorpt_correction_type multi-scan
_exptl_absorpt_process_details 'SADABS (Sheldric, 1996)'
_exptl_crystal_colour yellow
_exptl_crystal_density_diffrn 1.597
_exptl_crystal_description plate
_exptl_crystal_F_000 992
_exptl_crystal_size_max 0.4
_exptl_crystal_size_mid 0.4
_exptl_crystal_size_min 0.18
_exptl_transmission_factor_max 0.558
_exptl_transmission_factor_min 0.298
_refine_diff_density_max 1.230
_refine_diff_density_min -0.803
_refine_diff_density_rms 0.118
_refine_ls_extinction_method none
_refine_ls_goodness_of_fit_ref 0.985
_refine_ls_hydrogen_treatment constr
_refine_ls_matrix_type full
_refine_ls_number_parameters 541
_refine_ls_number_reflns 6943
_refine_ls_number_restraints 0
_refine_ls_restrained_S_all 0.985
_refine_ls_R_factor_all 0.0476
_refine_ls_R_factor_gt 0.0392
_refine_ls_shift/su_max 0.001
_refine_ls_shift/su_mean 0.000
_refine_ls_structure_factor_coef Fsqd
_refine_ls_weighting_details 'w=1/[\s^2^(Fo^2^)+(0.0566P)^2^] where P=(Fo^2^+2Fc^2^)/3'
_refine_ls_weighting_scheme calc
_refine_ls_wR_factor_gt 0.0960
_refine_ls_wR_factor_ref 0.0994
_reflns_Friedel_coverage 0.000
_reflns_number_gt 5949
_reflns_number_total 6943
_reflns_threshold_expression 'I > 2\s(I)'
_cod_data_source_file c7tc00844a2.cif
_cod_data_source_block shelx
_cod_database_code 7236756
_shelx_shelxl_version_number 2014/7
_shelx_space_group_comment
;
The symmetry employed for this shelxl refinement is uniquely defined
by the following loop, which should always be used as a source of
symmetry information in preference to the above space-group names.
They are only intended as comments.
;
_platon_squeeze_void_probe_radius 1.20

loop_
_space_group_symop_operation_xyz
'x, y, z'
'-x, -y, -z'

loop_
_atom_site_label
_atom_site_type_symbol
_atom_site_fract_x
_atom_site_fract_y
_atom_site_fract_z
_atom_site_U_iso_or_equiv
_atom_site_adp_type
_atom_site_occupancy
_atom_site_site_symmetry_order
_atom_site_calc_flag
_atom_site_refinement_flags_posn
_atom_site_refinement_flags_adp
Ir1 Ir 0.89431(2) 0.55977(2) 0.26878(2) 0.03701(8) Uani 1 1 d . .
F1 F 0.7997(6) 0.8767(4) 0.1733(3) 0.0749(14) Uani 1 1 d . .
F2 F 0.7247(10) 0.5408(5) -0.0335(3) 0.126(3) Uani 1 1 d . .
F3 F 0.5651(17) 0.6681(11) -0.0443(8) 0.233(8) Uani 1 1 d . .
F5 F 0.6779(17) 0.8286(8) 0.0237(5) 0.229(7) Uani 1 1 d . .
F6 F 1.4059(4) 0.6604(4) 0.1831(3) 0.0667(11) Uani 1 1 d . .
F7 F 1.3494(4) 0.9109(4) 0.4219(3) 0.0670(10) Uani 1 1 d . .
F8 F 1.5850(7) 0.9470(8) 0.3852(6) 0.152(4) Uani 1 1 d . .
F9 F 1.5557(9) 0.8961(10) 0.2574(6) 0.168(4) Uani 1 1 d . .
F10 F 1.6260(6) 0.8096(6) 0.3172(6) 0.127(3) Uani 1 1 d . .
N1 N 0.8726(6) 0.4402(4) 0.1578(3) 0.0455(11) Uani 1 1 d . .
N2 N 0.9269(5) 0.6888(4) 0.3764(3) 0.0379(9) Uani 1 1 d . .
N3 N 0.9478(5) 0.4731(4) 0.3435(3) 0.0429(10) Uani 1 1 d . .
N4 N 0.8544(5) 0.3954(4) 0.3649(3) 0.0480(11) Uani 1 1 d . .
N5 N 0.6729(5) 0.4852(4) 0.2666(3) 0.0420(10) Uani 1 1 d . .
N6 N 0.6236(5) 0.4203(4) 0.3099(3) 0.0450(10) Uani 1 1 d . .
N7 N 0.6212(6) 0.2929(5) 0.3877(4) 0.0602(15) Uani 1 1 d . .
N8 N 0.5526(10) 0.1872(8) 0.3775(7) 0.094(3) Uani 1 1 d . .
N9 N 0.6655(7) 0.2459(5) 0.2447(4) 0.0559(13) Uani 1 1 d . .
N10 N 0.7348(9) 0.1721(6) 0.2371(5) 0.0759(19) Uani 1 1 d . .
C1 C 0.9021(8) 0.3477(6) 0.1488(4) 0.0586(17) Uani 1 1 d . .
H1 H 0.9385 0.3373 0.1961 0.070 Uiso 1 1 calc R U
C2 C 0.8810(12) 0.2700(7) 0.0742(5) 0.078(3) Uani 1 1 d . .
H2 H 0.8978 0.2059 0.0714 0.094 Uiso 1 1 calc R U
C3 C 0.8348(12) 0.2842(8) 0.0018(6) 0.081(3) Uani 1 1 d . .
C4 C 0.8059(11) 0.3781(7) 0.0090(5) 0.073(2) Uani 1 1 d . .
H4 H 0.7730 0.3894 -0.0386 0.088 Uiso 1 1 calc R U
C5 C 0.8252(8) 0.4569(6) 0.0869(4) 0.0565(16) Uani 1 1 d . .
C6 C 0.8100(8) 0.5658(5) 0.1064(4) 0.0533(15) Uani 1 1 d . .
C7 C 0.8444(6) 0.6323(5) 0.1909(3) 0.0406(11) Uani 1 1 d . .
C8 C 0.8419(6) 0.7376(5) 0.2119(4) 0.0432(12) Uani 1 1 d . .
H8 H 0.8694 0.7845 0.2671 0.052 Uiso 1 1 calc R U
C9 C 0.7981(8) 0.7727(6) 0.1497(4) 0.0562(16) Uani 1 1 d . .
C10 C 0.7578(10) 0.7097(7) 0.0679(5) 0.071(2) Uani 1 1 d . .
C11 C 0.7670(11) 0.6047(7) 0.0470(4) 0.073(2) Uani 1 1 d . .
C12 C 0.812(2) 0.1989(10) -0.0825(7) 0.129(6) Uani 1 1 d . .
H12A H 0.8371 0.1391 -0.0762 0.194 Uiso 1 1 calc R U
H12B H 0.7129 0.1724 -0.1103 0.194 Uiso 1 1 calc R U
H12C H 0.8703 0.2309 -0.1148 0.194 Uiso 1 1 calc R U
C13 C 0.7001(18) 0.7457(13) 0.0020(7) 0.125(5) Uani 1 1 d . .
C14 C 0.8311(6) 0.7001(6) 0.4231(4) 0.0465(12) Uani 1 1 d . .
H14 H 0.7396 0.6476 0.4047 0.056 Uiso 1 1 calc R U
C15 C 0.8618(7) 0.7865(6) 0.4978(4) 0.0540(15) Uani 1 1 d . .
H15 H 0.7911 0.7913 0.5277 0.065 Uiso 1 1 calc R U
C16 C 0.9970(8) 0.8652(7) 0.5278(4) 0.0597(16) Uani 1 1 d . .
C17 C 1.0977(7) 0.8547(6) 0.4796(4) 0.0535(14) Uani 1 1 d . .
H17 H 1.1896 0.9066 0.4977 0.064 Uiso 1 1 calc R U
C18 C 1.0618(6) 0.7668(5) 0.4042(3) 0.0394(10) Uani 1 1 d . .
C19 C 1.1566(6) 0.7432(5) 0.3466(4) 0.0422(11) Uani 1 1 d . .
C20 C 1.0997(5) 0.6450(4) 0.2789(3) 0.0359(10) Uani 1 1 d . .
C21 C 1.1871(6) 0.6190(5) 0.2240(4) 0.0460(13) Uani 1 1 d . .
H21 H 1.1518 0.5541 0.1781 0.055 Uiso 1 1 calc R U
C22 C 1.3243(6) 0.6890(6) 0.2377(4) 0.0491(13) Uani 1 1 d . .
C23 C 1.3833(6) 0.7860(5) 0.3037(4) 0.0488(13) Uani 1 1 d . .
C24 C 1.2967(7) 0.8144(5) 0.3584(4) 0.0487(13) Uani 1 1 d . .
C25 C 1.0366(12) 0.9571(11) 0.6096(6) 0.099(4) Uani 1 1 d . .
H25A H 1.1346 1.0029 0.6193 0.149 Uiso 1 1 calc R U
H25B H 0.9763 0.9998 0.6089 0.149 Uiso 1 1 calc R U
H25C H 1.0243 0.9278 0.6530 0.149 Uiso 1 1 calc R U
C26 C 1.5357(8) 0.8596(7) 0.3168(6) 0.0666(18) Uani 1 1 d . .
C27 C 0.9323(8) 0.3616(7) 0.4131(5) 0.066(2) Uani 1 1 d . .
H27 H 0.8941 0.3080 0.4351 0.079 Uiso 1 1 calc R U
C28 C 1.0743(7) 0.4171(7) 0.4248(5) 0.066(2) Uani 1 1 d . .
H28 H 1.1507 0.4089 0.4542 0.079 Uiso 1 1 calc R U
C29 C 1.0787(7) 0.4889(6) 0.3828(4) 0.0550(16) Uani 1 1 d . .
H29 H 1.1620 0.5413 0.3820 0.066 Uiso 1 1 calc R U
C30 C 0.4868(7) 0.4127(6) 0.3133(5) 0.0579(16) Uani 1 1 d . .
H30 H 0.4288 0.3717 0.3389 0.069 Uiso 1 1 calc R U
C31 C 0.4486(7) 0.4736(7) 0.2740(6) 0.0645(19) Uani 1 1 d . .
H31 H 0.3610 0.4835 0.2674 0.077 Uiso 1 1 calc R U
C32 C 0.5664(6) 0.5187(6) 0.2452(4) 0.0522(14) Uani 1 1 d . .
H32 H 0.5712 0.5653 0.2154 0.063 Uiso 1 1 calc R U
C33 C 0.5103(11) 0.1924(10) 0.4526(7) 0.095(3) Uani 1 1 d . .
H33 H 0.4621 0.1333 0.4669 0.114 Uiso 1 1 calc R U
C34 C 0.5519(10) 0.2968(11) 0.4991(7) 0.087(3) Uani 1 1 d . .
H34 H 0.5346 0.3218 0.5519 0.104 Uiso 1 1 calc R U
C35 C 0.6198(8) 0.3618(6) 0.4636(4) 0.0576(15) Uani 1 1 d . .
H35 H 0.6586 0.4380 0.4852 0.069 Uiso 1 1 calc R U
C36 C 0.6701(14) 0.0945(8) 0.1645(8) 0.097(3) Uani 1 1 d . .
H36 H 0.6921 0.0312 0.1440 0.117 Uiso 1 1 calc R U
C37 C 0.5662(14) 0.1173(10) 0.1221(7) 0.103(3) Uani 1 1 d . .
H37 H 0.5108 0.0760 0.0688 0.123 Uiso 1 1 calc R U
C38 C 0.5616(10) 0.2106(8) 0.1734(5) 0.075(2) Uani 1 1 d . .
H38 H 0.4993 0.2458 0.1630 0.090 Uiso 1 1 calc R U
B1 B 0.6950(7) 0.3407(6) 0.3265(4) 0.0454(14) Uani 1 1 d . .
F4 F 0.7459(17) 0.7241(12) -0.0641(6) 0.196(6) Uani 1 1 d . .

loop_
_atom_site_aniso_label
_atom_site_aniso_U_11
_atom_site_aniso_U_22
_atom_site_aniso_U_33
_atom_site_aniso_U_23
_atom_site_aniso_U_13
_atom_site_aniso_U_12
Ir1 0.04163(12) 0.03351(12) 0.03757(11) 0.01217(8) 0.00380(7) 0.01781(9)
F1 0.123(4) 0.056(3) 0.072(3) 0.031(2) 0.025(3) 0.059(3)
F2 0.240(8) 0.090(4) 0.044(2) 0.000(3) -0.030(3) 0.099(5)
F3 0.285(16) 0.200(13) 0.193(11) 0.084(10) -0.101(12) 0.093(12)
F5 0.460(19) 0.149(7) 0.103(6) 0.023(5) -0.057(8) 0.205(11)
F6 0.061(2) 0.084(3) 0.064(2) 0.021(2) 0.027(2) 0.038(2)
F7 0.056(2) 0.046(2) 0.070(3) -0.006(2) 0.0192(19) 0.002(2)
F8 0.063(3) 0.112(6) 0.178(8) -0.043(6) 0.051(4) -0.022(4)
F9 0.108(5) 0.201(10) 0.175(9) 0.120(9) 0.035(6) -0.028(6)
F10 0.053(3) 0.094(5) 0.220(9) 0.034(6) 0.027(4) 0.028(3)
N1 0.059(3) 0.034(2) 0.045(2) 0.011(2) 0.005(2) 0.025(2)
N2 0.036(2) 0.038(2) 0.040(2) 0.013(2) 0.0050(17) 0.016(2)
N3 0.042(2) 0.039(3) 0.051(3) 0.021(2) 0.0043(19) 0.016(2)
N4 0.049(3) 0.046(3) 0.051(3) 0.023(2) 0.000(2) 0.017(2)
N5 0.043(2) 0.034(2) 0.046(2) 0.013(2) 0.0001(19) 0.014(2)
N6 0.043(2) 0.037(3) 0.049(3) 0.012(2) 0.002(2) 0.011(2)
N7 0.052(3) 0.056(4) 0.077(4) 0.039(3) 0.009(3) 0.011(3)
N8 0.101(6) 0.072(5) 0.108(7) 0.047(5) 0.014(5) 0.018(5)
N9 0.070(3) 0.034(3) 0.056(3) 0.011(2) -0.002(3) 0.019(3)
N10 0.100(5) 0.053(4) 0.083(5) 0.024(4) 0.013(4) 0.041(4)
C1 0.080(4) 0.049(4) 0.058(4) 0.020(3) 0.012(3) 0.040(4)
C2 0.129(8) 0.045(4) 0.072(5) 0.013(4) 0.026(5) 0.052(5)
C3 0.128(8) 0.055(5) 0.057(4) 0.002(4) 0.012(5) 0.051(6)
C4 0.113(7) 0.054(4) 0.048(4) 0.003(3) -0.001(4) 0.047(5)
C5 0.079(4) 0.044(3) 0.050(3) 0.016(3) 0.002(3) 0.032(4)
C6 0.077(4) 0.041(3) 0.043(3) 0.011(3) 0.003(3) 0.031(3)
C7 0.045(3) 0.039(3) 0.043(3) 0.016(2) 0.008(2) 0.023(3)
C8 0.050(3) 0.037(3) 0.046(3) 0.014(3) 0.010(2) 0.021(3)
C9 0.084(4) 0.048(4) 0.056(4) 0.025(3) 0.021(3) 0.042(4)
C10 0.113(6) 0.066(5) 0.049(4) 0.024(4) 0.002(4) 0.053(5)
C11 0.125(7) 0.052(4) 0.038(3) 0.003(3) -0.008(4) 0.048(5)
C12 0.245(17) 0.078(7) 0.058(5) -0.014(5) 0.001(7) 0.098(10)
C13 0.198(14) 0.140(12) 0.072(6) 0.047(7) -0.003(8) 0.109(12)
C14 0.042(3) 0.049(4) 0.044(3) 0.012(3) 0.007(2) 0.015(3)
C15 0.049(3) 0.064(4) 0.052(3) 0.016(3) 0.022(3) 0.026(3)
C16 0.064(4) 0.058(4) 0.048(3) 0.004(3) 0.017(3) 0.023(4)
C17 0.046(3) 0.047(4) 0.053(3) 0.004(3) 0.014(3) 0.008(3)
C18 0.042(3) 0.033(3) 0.038(3) 0.007(2) 0.006(2) 0.012(2)
C19 0.039(2) 0.041(3) 0.049(3) 0.014(3) 0.012(2) 0.017(2)
C20 0.038(2) 0.035(3) 0.035(2) 0.012(2) 0.0036(18) 0.015(2)
C21 0.052(3) 0.048(3) 0.046(3) 0.014(3) 0.013(2) 0.031(3)
C22 0.050(3) 0.058(4) 0.050(3) 0.020(3) 0.019(3) 0.030(3)
C23 0.046(3) 0.047(3) 0.064(4) 0.025(3) 0.021(3) 0.023(3)
C24 0.048(3) 0.042(3) 0.059(3) 0.019(3) 0.018(3) 0.016(3)
C25 0.082(6) 0.096(8) 0.074(6) -0.016(6) 0.037(5) 0.008(6)
C26 0.053(4) 0.053(4) 0.081(5) 0.016(4) 0.023(4) 0.007(4)
C27 0.070(4) 0.069(5) 0.073(4) 0.047(4) 0.003(3) 0.026(4)
C28 0.056(4) 0.083(5) 0.077(5) 0.046(5) 0.004(3) 0.035(4)
C29 0.044(3) 0.061(4) 0.062(4) 0.028(4) -0.001(3) 0.020(3)
C30 0.043(3) 0.053(4) 0.075(4) 0.023(4) 0.011(3) 0.015(3)
C31 0.042(3) 0.055(4) 0.095(6) 0.031(4) 0.005(3) 0.015(3)
C32 0.042(3) 0.051(4) 0.068(4) 0.025(3) 0.005(3) 0.021(3)
C33 0.090(6) 0.094(8) 0.110(8) 0.070(8) 0.026(6) 0.009(6)
C34 0.079(6) 0.116(10) 0.074(6) 0.054(7) 0.018(5) 0.024(6)
C35 0.064(4) 0.048(4) 0.045(3) 0.009(3) 0.011(3) 0.006(3)
C36 0.133(9) 0.048(5) 0.115(9) 0.020(6) 0.038(7) 0.043(6)
C37 0.119(9) 0.075(7) 0.080(6) 0.002(6) -0.009(6) 0.026(7)
C38 0.081(5) 0.061(5) 0.064(5) 0.007(4) -0.011(4) 0.024(5)
B1 0.048(3) 0.037(3) 0.049(3) 0.020(3) 0.000(3) 0.011(3)
F4 0.326(16) 0.266(14) 0.124(7) 0.141(9) 0.084(9) 0.198(14)

loop_
_atom_type_symbol
_atom_type_description
_atom_type_scat_dispersion_real
_atom_type_scat_dispersion_imag
_atom_type_scat_source
C C 0.0033 0.0016 'International Tables Vol C Tables 4.2.6.8 and 6.1.1.4'
H H 0.0000 0.0000 'International Tables Vol C Tables 4.2.6.8 and 6.1.1.4'
B B 0.0013 0.0007 'International Tables Vol C Tables 4.2.6.8 and 6.1.1.4'
F F 0.0171 0.0103 'International Tables Vol C Tables 4.2.6.8 and 6.1.1.4'
Ir Ir -1.4442 7.9887 'International Tables Vol C Tables 4.2.6.8 and 6.1.1.4'
N N 0.0061 0.0033 'International Tables Vol C Tables 4.2.6.8 and 6.1.1.4'

loop_
_geom_angle_atom_site_label_1
_geom_angle_atom_site_label_2
_geom_angle_atom_site_label_3
_geom_angle
C20 Ir1 C7 87.3(2)
C20 Ir1 N1 95.6(2)
C7 Ir1 N1 80.6(2)
C20 Ir1 N2 80.6(2)
C7 Ir1 N2 96.3(2)
N1 Ir1 N2 175.19(19)
C20 Ir1 N3 92.78(17)
C7 Ir1 N3 175.7(2)
N1 Ir1 N3 95.14(18)
N2 Ir1 N3 87.98(18)
C20 Ir1 N5 173.66(19)
C7 Ir1 N5 91.10(19)
N1 Ir1 N5 90.2(2)
N2 Ir1 N5 93.55(19)
N3 Ir1 N5 89.33(16)
C1 N1 C5 117.9(6)
C1 N1 Ir1 125.4(4)
C5 N1 Ir1 116.7(4)
C14 N2 C18 118.0(5)
C14 N2 Ir1 125.7(4)
C18 N2 Ir1 116.2(3)
C29 N3 N4 106.5(4)
C29 N3 Ir1 126.6(4)
N4 N3 Ir1 126.8(3)
C27 N4 N3 107.8(5)
C27 N4 B1 125.9(5)
N3 N4 B1 125.1(4)
C32 N5 N6 106.4(5)
C32 N5 Ir1 126.1(4)
N6 N5 Ir1 124.6(3)
N5 N6 C30 108.9(4)
N5 N6 B1 123.2(5)
C30 N6 B1 125.2(5)
N8 N7 C35 111.1(7)
N8 N7 B1 128.9(8)
C35 N7 B1 120.0(6)
N7 N8 C33 104.2(10)
N10 N9 C38 109.0(7)
N10 N9 B1 121.0(5)
C38 N9 B1 129.5(6)
C36 N10 N9 104.9(7)
C2 C1 N1 122.8(6)
C2 C1 H1 118.6
N1 C1 H1 118.6
C1 C2 C3 120.9(6)
C1 C2 H2 119.6
C3 C2 H2 119.6
C4 C3 C2 117.5(8)
C4 C3 C12 120.5(8)
C2 C3 C12 122.0(7)
C3 C4 C5 120.9(7)
C3 C4 H4 119.5
C5 C4 H4 119.5
N1 C5 C4 119.8(5)
N1 C5 C6 111.7(6)
C4 C5 C6 128.3(5)
C11 C6 C7 119.5(5)
C11 C6 C5 124.0(6)
C7 C6 C5 116.6(5)
C8 C7 C6 118.7(4)
C8 C7 Ir1 127.2(4)
C6 C7 Ir1 114.1(4)
C7 C8 C9 119.4(6)
C7 C8 H8 120.3
C9 C8 H8 120.3
F1 C9 C10 119.1(5)
F1 C9 C8 117.1(6)
C10 C9 C8 123.8(6)
C9 C10 C11 116.3(5)
C9 C10 C13 123.2(8)
C11 C10 C13 120.5(8)
F2 C11 C6 120.8(6)
F2 C11 C10 116.9(5)
C6 C11 C10 122.2(6)
C3 C12 H12A 109.5
C3 C12 H12B 109.5
H12A C12 H12B 109.5
C3 C12 H12C 109.5
H12A C12 H12C 109.5
H12B C12 H12C 109.5
F5 C13 F4 116.3(13)
F5 C13 F3 103.2(13)
F4 C13 F3 88.1(12)
F5 C13 C10 117.7(11)
F4 C13 C10 116.0(11)
F3 C13 C10 110.0(12)
N2 C14 C15 123.1(6)
N2 C14 H14 118.4
C15 C14 H14 118.4
C16 C15 C14 120.2(6)
C16 C15 H15 119.9
C14 C15 H15 119.9
C15 C16 C17 117.3(7)
C15 C16 C25 122.1(7)
C17 C16 C25 120.6(8)
C16 C17 C18 120.6(7)
C16 C17 H17 119.7
C18 C17 H17 119.7
N2 C18 C17 120.7(5)
N2 C18 C19 112.0(5)
C17 C18 C19 127.2(5)
C20 C19 C24 120.7(5)
C20 C19 C18 116.4(5)
C24 C19 C18 122.9(6)
C19 C20 C21 118.0(5)
C19 C20 Ir1 114.6(4)
C21 C20 Ir1 127.3(4)
C22 C21 C20 120.1(6)
C22 C21 H21 119.9
C20 C21 H21 119.9
F6 C22 C23 118.5(6)
F6 C22 C21 118.3(6)
C23 C22 C21 123.2(5)
C22 C23 C24 117.5(6)
C22 C23 C26 121.2(6)
C24 C23 C26 121.3(7)
F7 C24 C23 119.0(6)
F7 C24 C19 120.5(5)
C23 C24 C19 120.4(6)
C16 C25 H25A 109.5
C16 C25 H25B 109.5
H25A C25 H25B 109.5
C16 C25 H25C 109.5
H25A C25 H25C 109.5
H25B C25 H25C 109.5
F9 C26 F10 103.2(9)
F9 C26 F8 105.2(9)
F10 C26 F8 105.5(8)
F9 C26 C23 112.4(8)
F10 C26 C23 113.1(7)
F8 C26 C23 116.3(6)
N4 C27 C28 110.3(6)
N4 C27 H27 124.9
C28 C27 H27 124.9
C27 C28 C29 104.0(5)
C27 C28 H28 128.0
C29 C28 H28 128.0
N3 C29 C28 111.2(6)
N3 C29 H29 124.4
C28 C29 H29 124.4
C31 C30 N6 109.0(6)
C31 C30 H30 125.5
N6 C30 H30 125.5
C30 C31 C32 105.8(5)
C30 C31 H31 127.1
C32 C31 H31 127.1
N5 C32 C31 109.8(5)
N5 C32 H32 125.1
C31 C32 H32 125.1
C34 C33 N8 106.9(8)
C34 C33 H33 126.6
N8 C33 H33 126.6
C35 C34 C33 113.3(10)
C35 C34 H34 123.4
C33 C34 H34 123.4
C34 C35 N7 104.6(8)
C34 C35 H35 127.7
N7 C35 H35 127.7
N10 C36 C37 112.4(9)
N10 C36 H36 123.8
C37 C36 H36 123.8
C38 C37 C36 105.7(9)
C38 C37 H37 127.2
C36 C37 H37 127.2
C37 C38 N9 107.9(8)
C37 C38 H38 126.0
N9 C38 H38 126.0
N4 B1 N9 111.3(5)
N4 B1 N6 113.5(5)
N9 B1 N6 108.0(4)
N4 B1 N7 108.1(4)
N9 B1 N7 107.8(5)
N6 B1 N7 107.9(5)

loop_
_geom_bond_atom_site_label_1
_geom_bond_atom_site_label_2
_geom_bond_distance
Ir1 C20 2.002(5)
Ir1 C7 2.008(4)
Ir1 N1 2.047(5)
Ir1 N2 2.051(5)
Ir1 N3 2.133(4)
Ir1 N5 2.143(5)
F1 C9 1.350(7)
F2 C11 1.339(9)
F3 C13 1.41(2)
F5 C13 1.177(15)
F6 C22 1.363(7)
F7 C24 1.342(8)
F8 C26 1.316(12)
F9 C26 1.286(11)
F10 C26 1.289(10)
N1 C1 1.351(7)
N1 C5 1.380(7)
N2 C14 1.337(7)
N2 C18 1.374(7)
N3 C29 1.336(7)
N3 N4 1.369(7)
N4 C27 1.355(7)
N4 B1 1.521(8)
N5 C32 1.343(6)
N5 N6 1.351(7)
N6 C30 1.357(8)
N6 B1 1.548(7)
N7 N8 1.350(11)
N7 C35 1.369(10)
N7 B1 1.553(8)
N8 C33 1.402(15)
N9 N10 1.371(8)
N9 C38 1.379(9)
N9 B1 1.528(10)
N10 C36 1.314(13)
C1 C2 1.345(11)
C1 H1 0.9300
C2 C3 1.381(12)
C2 H2 0.9300
C3 C4 1.372(10)
C3 C12 1.507(12)
C4 C5 1.396(10)
C4 H4 0.9300
C5 C6 1.482(8)
C6 C11 1.382(8)
C6 C7 1.407(8)
C7 C8 1.383(7)
C8 C9 1.388(7)
C8 H8 0.9300
C9 C10 1.355(10)
C10 C11 1.403(10)
C10 C13 1.504(9)
C12 H12A 0.9600
C12 H12B 0.9600
C12 H12C 0.9600
C13 F4 1.264(17)
C14 C15 1.388(9)
C14 H14 0.9300
C15 C16 1.380(11)
C15 H15 0.9300
C16 C17 1.393(9)
C16 C25 1.495(12)
C17 C18 1.401(9)
C17 H17 0.9300
C18 C19 1.483(7)
C19 C20 1.392(8)
C19 C24 1.403(9)
C20 C21 1.402(7)
C21 C22 1.369(9)
C21 H21 0.9300
C22 C23 1.368(10)
C23 C24 1.401(8)
C23 C26 1.508(10)
C25 H25A 0.9600
C25 H25B 0.9600
C25 H25C 0.9600
C27 C28 1.360(11)
C27 H27 0.9300
C28 C29 1.386(9)
C28 H28 0.9300
C29 H29 0.9300
C30 C31 1.338(9)
C30 H30 0.9300
C31 C32 1.384(10)
C31 H31 0.9300
C32 H32 0.9300
C33 C34 1.315(16)
C33 H33 0.9300
C34 C35 1.304(12)
C34 H34 0.9300
C35 H35 0.9300
C36 C37 1.376(16)
C36 H36 0.9300
C37 C38 1.331(15)
C37 H37 0.9300
C38 H38 0.9300

loop_
_geom_torsion_atom_site_label_1
_geom_torsion_atom_site_label_2
_geom_torsion_atom_site_label_3
_geom_torsion_atom_site_label_4
_geom_torsion
C29 N3 N4 C27 -3.4(8)
Ir1 N3 N4 C27 -179.7(5)
C29 N3 N4 B1 -171.8(6)
Ir1 N3 N4 B1 11.9(9)
C32 N5 N6 C30 1.2(7)
Ir1 N5 N6 C30 163.0(5)
C32 N5 N6 B1 163.5(6)
Ir1 N5 N6 B1 -34.8(8)
C35 N7 N8 C33 -1.5(9)
B1 N7 N8 C33 178.9(7)
C38 N9 N10 C36 -1.8(10)
B1 N9 N10 C36 171.1(8)
C5 N1 C1 C2 -3.1(12)
Ir1 N1 C1 C2 177.6(7)
N1 C1 C2 C3 3.6(15)
C1 C2 C3 C4 -2.5(17)
C1 C2 C3 C12 179.5(12)
C2 C3 C4 C5 1.1(17)
C12 C3 C4 C5 179.2(11)
C1 N1 C5 C4 1.5(11)
Ir1 N1 C5 C4 -179.1(7)
C1 N1 C5 C6 -174.9(6)
Ir1 N1 C5 C6 4.5(8)
C3 C4 C5 N1 -0.7(14)
C3 C4 C5 C6 175.1(10)
N1 C5 C6 C11 178.7(8)
C4 C5 C6 C11 2.7(14)
N1 C5 C6 C7 -0.2(10)
C4 C5 C6 C7 -176.3(8)
C11 C6 C7 C8 -3.7(11)
C5 C6 C7 C8 175.3(6)
C11 C6 C7 Ir1 176.9(7)
C5 C6 C7 Ir1 -4.1(8)
C6 C7 C8 C9 3.6(9)
Ir1 C7 C8 C9 -177.0(5)
C7 C8 C9 F1 -179.0(6)
C7 C8 C9 C10 -0.7(11)
F1 C9 C10 C11 176.1(8)
C8 C9 C10 C11 -2.2(13)
F1 C9 C10 C13 -6.4(15)
C8 C9 C10 C13 175.2(11)
C7 C6 C11 F2 -175.6(9)
C5 C6 C11 F2 5.5(15)
C7 C6 C11 C10 0.8(14)
C5 C6 C11 C10 -178.1(9)
C9 C10 C11 F2 178.6(9)
C13 C10 C11 F2 1.1(17)
C9 C10 C11 C6 2.1(15)
C13 C10 C11 C6 -175.4(11)
C9 C10 C13 F5 -7(2)
C11 C10 C13 F5 170.7(16)
C9 C10 C13 F4 137.7(15)
C11 C10 C13 F4 -45(2)
C9 C10 C13 F3 -124.4(13)
C11 C10 C13 F3 53.0(17)
C18 N2 C14 C15 0.1(7)
Ir1 N2 C14 C15 176.4(4)
N2 C14 C15 C16 -1.0(9)
C14 C15 C16 C17 1.1(10)
C14 C15 C16 C25 -177.5(8)
C15 C16 C17 C18 -0.5(10)
C25 C16 C17 C18 178.1(8)
C14 N2 C18 C17 0.6(7)
Ir1 N2 C18 C17 -176.1(4)
C14 N2 C18 C19 179.5(4)
Ir1 N2 C18 C19 2.8(5)
C16 C17 C18 N2 -0.4(9)
C16 C17 C18 C19 -179.1(6)
N2 C18 C19 C20 -4.5(6)
C17 C18 C19 C20 174.3(5)
N2 C18 C19 C24 175.8(4)
C17 C18 C19 C24 -5.4(8)
C24 C19 C20 C21 0.8(7)
C18 C19 C20 C21 -178.9(4)
C24 C19 C20 Ir1 -176.1(4)
C18 C19 C20 Ir1 4.2(5)
C19 C20 C21 C22 0.3(7)
Ir1 C20 C21 C22 176.8(4)
C20 C21 C22 F6 179.7(4)
C20 C21 C22 C23 -0.2(8)
F6 C22 C23 C24 179.2(5)
C21 C22 C23 C24 -1.0(8)
F6 C22 C23 C26 -0.7(8)
C21 C22 C23 C26 179.1(5)
C22 C23 C24 F7 -177.4(5)
C26 C23 C24 F7 2.5(8)
C22 C23 C24 C19 2.1(8)
C26 C23 C24 C19 -178.1(6)
C20 C19 C24 F7 177.4(5)
C18 C19 C24 F7 -2.9(8)
C20 C19 C24 C23 -2.1(8)
C18 C19 C24 C23 177.6(5)
C22 C23 C26 F9 63.3(11)
C24 C23 C26 F9 -116.6(9)
C22 C23 C26 F10 -53.1(10)
C24 C23 C26 F10 127.1(8)
C22 C23 C26 F8 -175.4(8)
C24 C23 C26 F8 4.8(11)
N3 N4 C27 C28 1.1(9)
B1 N4 C27 C28 169.5(7)
N4 C27 C28 C29 1.5(10)
N4 N3 C29 C28 4.5(8)
Ir1 N3 C29 C28 -179.2(5)
C27 C28 C29 N3 -3.7(9)
N5 N6 C30 C31 -1.1(9)
B1 N6 C30 C31 -162.9(6)
N6 C30 C31 C32 0.5(9)
N6 N5 C32 C31 -0.9(8)
Ir1 N5 C32 C31 -162.3(5)
C30 C31 C32 N5 0.2(9)
N7 N8 C33 C34 1.6(11)
N8 C33 C34 C35 -1.2(13)
C33 C34 C35 N7 0.3(11)
N8 N7 C35 C34 0.8(9)
B1 N7 C35 C34 -179.6(6)
N9 N10 C36 C37 3.3(13)
N10 C36 C37 C38 -3.6(16)
C36 C37 C38 N9 2.3(14)
N10 N9 C38 C37 -0.4(12)
B1 N9 C38 C37 -172.5(9)
C27 N4 B1 N9 -84.0(8)
N3 N4 B1 N9 82.4(7)
C27 N4 B1 N6 153.9(7)
N3 N4 B1 N6 -39.7(8)
C27 N4 B1 N7 34.2(9)
N3 N4 B1 N7 -159.4(6)
N10 N9 B1 N4 43.9(8)
C38 N9 B1 N4 -144.8(8)
N10 N9 B1 N6 169.2(6)
C38 N9 B1 N6 -19.6(10)
N10 N9 B1 N7 -74.5(8)
C38 N9 B1 N7 96.8(8)
N5 N6 B1 N4 52.6(8)
C30 N6 B1 N4 -148.0(7)
N5 N6 B1 N9 -71.3(7)
C30 N6 B1 N9 88.0(8)
N5 N6 B1 N7 172.4(5)
C30 N6 B1 N7 -28.2(9)
N8 N7 B1 N4 -115.0(8)
C35 N7 B1 N4 65.5(7)
N8 N7 B1 N9 5.5(9)
C35 N7 B1 N9 -174.1(5)
N8 N7 B1 N6 121.9(7)
C35 N7 B1 N6 -57.7(7)

loop_
_platon_squeeze_void_nr
_platon_squeeze_void_average_x
_platon_squeeze_void_average_y
_platon_squeeze_void_average_z
_platon_squeeze_void_volume
_platon_squeeze_void_count_electrons
_platon_squeeze_void_content
1 0.000 0.000 0.000 302 101 ' '
